data_4002252
loop_
_publ_author_name
'Margadonna, S.'
'Aslanis, E.'
'Li, W.Z.'
'Prassides, K.'
'Fitch, A.N.'
'Hansen, T.C.'

_publ_section_title
;
 Crystal structure of superconducting K3 Ba3 C60 : a combined synchrotron
 X-ray and neutron diffraction study
;
_journal_name_full 'Chemistry of Materials (1,1989-)'
_journal_page_first 2736
_journal_page_last 2740
_journal_volume 12
_journal_year 2000
_chemical_formula_sum 'C60 Ba2.9 K3.07'
_chemical_name_systematic 'K3.07 Ba2.90 C60'
_space_group_IT_number 204
_symmetry_space_group_name_Hall '-I 2 2 3'
_symmetry_space_group_name_H-M 'I m -3'
_cell_angle_alpha 90
_cell_angle_beta 90
_cell_angle_gamma 90
_cell_formula_units_Z 2
_cell_length_a 11.21661
_cell_length_b 11.21661
_cell_length_c 11.21661
_cell_volume 1411.188
_citation_journal_id_ASTM CMATEX
_cod_data_source_file Margadonna_CMATEX_2000_1045.cif
_cod_data_source_block C60Ba2.9K3.07
_cod_database_code 4002252

loop_
_symmetry_equiv_pos_as_xyz
x,y,z
-x,-y,z
x,-y,-z
-x,y,-z
z,x,y
-z,-x,y
z,-x,-y
-z,x,-y
y,z,x
y,-z,-x
-y,z,-x
-y,-z,x
-x,-y,-z
x,y,-z
-x,y,z
x,-y,z
-z,-x,-y
z,x,-y
-z,x,y
z,-x,y
-y,-z,-x
-y,z,x
y,-z,x
y,z,-x
x+1/2,y+1/2,z+1/2
-x+1/2,-y+1/2,z+1/2
x+1/2,-y+1/2,-z+1/2
-x+1/2,y+1/2,-z+1/2
z+1/2,x+1/2,y+1/2
-z+1/2,-x+1/2,y+1/2
z+1/2,-x+1/2,-y+1/2
-z+1/2,x+1/2,-y+1/2
y+1/2,z+1/2,x+1/2
y+1/2,-z+1/2,-x+1/2
-y+1/2,z+1/2,-x+1/2
-y+1/2,-z+1/2,x+1/2
-x+1/2,-y+1/2,-z+1/2
x+1/2,y+1/2,-z+1/2
-x+1/2,y+1/2,z+1/2
x+1/2,-y+1/2,z+1/2
-z+1/2,-x+1/2,-y+1/2
z+1/2,x+1/2,-y+1/2
-z+1/2,x+1/2,y+1/2
z+1/2,-x+1/2,y+1/2
-y+1/2,-z+1/2,-x+1/2
-y+1/2,z+1/2,x+1/2
y+1/2,-z+1/2,x+1/2
y+1/2,z+1/2,-x+1/2

loop_
_atom_site_label
_atom_site_type_symbol
_atom_site_fract_x
_atom_site_fract_y
_atom_site_fract_z
_atom_site_occupancy
_atom_site_U_iso_or_equiv
K1 K 0 0.5 0.2843 0.512 0.0
Ba1 Ba 0 0.5 0.2765 0.484 0.0
C1 C 0.06407 0 0.31118 1 0.0
C3 C 0.06407 0.20736 0.23303 1 0.0
C2 C 0.12792 0.1036 0.27151 1 0.0
